data_7103993
loop_
_publ_author_name
'Shi, Yanhui'
'Hall, Christopher'
'Ciszewski, James T.'
'Cao, Changsheng'
'Odom, Aaron L.'

_publ_section_title
;
 Titanium dipyrrolylmethane derivatives: rapid intermolecular alkyne
 hydroamination
;
_journal_coden_ASTM CHCOFS
_journal_issue 5
_journal_name_full
;
 Chemical Communications (Cambridge, United Kingdom)
;
_journal_page_first 586
_journal_page_last 587
_journal_paper_doi 10.1039/b212423h
_journal_year 2003
_chemical_formula_moiety 'C19 H32 N4 Ti'
_chemical_formula_sum 'C19 H32 N4 Ti'
_chemical_formula_weight 364.39
_chemical_name_common
;
bis(dimethylamido)(5,5-
dipropyldipyrrolylmethane)titanium(IV)
;
_space_group_IT_number 14
_symmetry_cell_setting monoclinic
_symmetry_space_group_name_Hall '-P 2ybc'
_symmetry_space_group_name_H-M 'P 1 21/c 1'
_atom_sites_solution_hydrogens geom
_atom_sites_solution_primary direct
_atom_sites_solution_secondary difmap
_audit_creation_method SHELXL-97
_cell_angle_alpha 90.00
_cell_angle_beta 93.252(3)
_cell_angle_gamma 90.00
_cell_formula_units_Z 4
_cell_length_a 9.9440(14)
_cell_length_b 15.266(2)
_cell_length_c 13.696(2)
_cell_measurement_temperature 446(2)
_cell_volume 2075.8(5)
_computing_cell_refinement 'Bruker SMART'
_computing_data_collection 'Bruker SMART'
_computing_data_reduction 'Bruker SHELXTL'
_computing_molecular_graphics 'Bruker SHELXTL'
_computing_publication_material 'Bruker SHELXTL'
_computing_structure_refinement 'SHELXL-97 (Sheldrick, 1997)'
_computing_structure_solution 'SHELXS-97 (Sheldrick, 1990)'
_diffrn_ambient_temperature 446(2)
_diffrn_measured_fraction_theta_full 0.999
_diffrn_measured_fraction_theta_max 0.999
_diffrn_measurement_device_type 'CCD area detector'
_diffrn_measurement_method 'phi and omega scans'
_diffrn_radiation_monochromator graphite
_diffrn_radiation_source 'fine-focus sealed tube'
_diffrn_radiation_type MoK\a
_diffrn_radiation_wavelength 0.71073
_diffrn_reflns_av_R_equivalents 0.2034
_diffrn_reflns_av_sigmaI/netI 0.1925
_diffrn_reflns_limit_h_max 9
_diffrn_reflns_limit_h_min -11
_diffrn_reflns_limit_k_max 16
_diffrn_reflns_limit_k_min -13
_diffrn_reflns_limit_l_max 15
_diffrn_reflns_limit_l_min -15
_diffrn_reflns_number 9353
_diffrn_reflns_theta_full 23.28
_diffrn_reflns_theta_max 23.28
_diffrn_reflns_theta_min 2.00
_exptl_absorpt_coefficient_mu 0.419
_exptl_absorpt_correction_T_max 0.9830
_exptl_absorpt_correction_T_min 0.6436
_exptl_absorpt_correction_type empirical
_exptl_crystal_colour yellow-orange
_exptl_crystal_density_diffrn 1.166
_exptl_crystal_density_method 'not measured'
_exptl_crystal_description parallelepiped
_exptl_crystal_F_000 784
_exptl_crystal_size_max 0.16
_exptl_crystal_size_mid 0.28
_exptl_crystal_size_min 0.43
_refine_diff_density_max 1.194
_refine_diff_density_min -1.414
_refine_diff_density_rms 0.171
_refine_ls_extinction_method none
_refine_ls_goodness_of_fit_ref 0.971
_refine_ls_hydrogen_treatment mixed
_refine_ls_matrix_type full
_refine_ls_number_parameters 223
_refine_ls_number_reflns 2980
_refine_ls_number_restraints 0
_refine_ls_restrained_S_all 0.971
_refine_ls_R_factor_all 0.1837
_refine_ls_R_factor_gt 0.0876
_refine_ls_shift/su_max 0.000
_refine_ls_shift/su_mean 0.000
_refine_ls_structure_factor_coef Fsqd
_refine_ls_weighting_details 'calc w=1/[\s^2^(Fo^2^)+(0.2000P)^2^+0.0000P] where P=(Fo^2^+2Fc^2^)/3'
_refine_ls_weighting_scheme calc
_refine_ls_wR_factor_gt 0.2273
_refine_ls_wR_factor_ref 0.3346
_reflns_number_gt 1415
_reflns_number_total 2980
_reflns_threshold_expression >2sigma(I)
_cod_data_source_file 201603.txt
_cod_data_source_block shi60t
_cod_depositor_comments
;
The following automatic conversions were performed:
'_symmetry_cell_setting' value 'Monoclinic' changed to 'monoclinic'
according to '/home/saulius/struct/CIF-dictionaries/cif_core.dic'
dictionary named 'cif_core.dic' version 2.4.1 from 2010-06-29.

Automatic conversion script
Id: cif_fix_enum 1527 2010-12-29 10:47:43Z saulius 
;
_cod_original_sg_symbol_H-M P2(1)/c
_cod_database_code 7103993

loop_
_symmetry_equiv_pos_as_xyz
'x, y, z'
'-x, y+1/2, -z+1/2'
'-x, -y, -z'
'x, -y-1/2, z-1/2'

loop_
_atom_site_label
_atom_site_type_symbol
_atom_site_fract_x
_atom_site_fract_y
_atom_site_fract_z
_atom_site_U_iso_or_equiv
_atom_site_adp_type
_atom_site_occupancy
_atom_site_symmetry_multiplicity
_atom_site_calc_flag
_atom_site_refinement_flags
_atom_site_disorder_assembly
_atom_site_disorder_group
Ti1 Ti 0.90377(19) 0.23685(10) 0.17254(11) 0.0349(7) Uani 1 1 d . . .
N1 N 0.8063(9) 0.1184(5) 0.0967(5) 0.036(2) Uani 1 1 d . . .
N2 N 0.8902(8) 0.1711(4) 0.3018(5) 0.0301(19) Uani 1 1 d . . .
N4 N 1.0876(8) 0.2205(5) 0.1473(5) 0.038(2) Uani 1 1 d . . .
N5 N 0.8810(9) 0.3574(5) 0.1981(5) 0.038(2) Uani 1 1 d . . .
C11 C 0.8158(12) 0.1814(7) 0.0257(7) 0.048(3) Uani 1 1 d . . .
H11 H 0.8715 0.1753 -0.0262 0.057 Uiso 1 1 calc R . .
C12 C 0.7414(11) 0.2501(7) 0.0364(7) 0.044(3) Uani 1 1 d . . .
H12 H 0.7389 0.3010 -0.0009 0.053 Uiso 1 1 calc R . .
C13 C 0.6634(11) 0.2299(6) 0.1193(6) 0.038(3) Uani 1 1 d . . .
H13 H 0.5943 0.2627 0.1440 0.046 Uiso 1 1 calc R . .
C14 C 0.7160(10) 0.1488(6) 0.1543(6) 0.031(2) Uani 1 1 d . . .
C21 C 0.9962(10) 0.1642(6) 0.3774(6) 0.035(2) Uani 1 1 d . . .
H21 H 1.0727 0.1992 0.3843 0.042 Uiso 1 1 calc R . .
C22 C 0.9636(13) 0.0967(6) 0.4372(6) 0.046(3) Uani 1 1 d . . .
H22 H 1.0125 0.0790 0.4937 0.055 Uiso 1 1 calc R . .
C23 C 0.8414(11) 0.0581(5) 0.3981(6) 0.037(3) Uani 1 1 d . . .
H23 H 0.7971 0.0104 0.4237 0.044 Uiso 1 1 calc R . .
C24 C 0.8014(10) 0.1046(5) 0.3156(6) 0.027(2) Uani 1 1 d . . .
C30 C 0.6808(10) 0.0977(5) 0.2453(6) 0.031(2) Uani 1 1 d . . .
C31 C 0.6519(10) 0.0005(5) 0.2164(6) 0.036(2) Uani 1 1 d . . .
H31A H 0.7310 -0.0232 0.1875 0.043 Uiso 1 1 calc R . .
H31B H 0.6385 -0.0326 0.2755 0.043 Uiso 1 1 calc R . .
C32 C 0.5324(12) -0.0143(6) 0.1463(6) 0.050(3) Uani 1 1 d . . .
H32A H 0.5430 0.0200 0.0876 0.060 Uiso 1 1 calc R . .
H32B H 0.4516 0.0057 0.1759 0.060 Uiso 1 1 calc R . .
C33 C 0.5161(15) -0.1110(7) 0.1185(9) 0.082(5) Uani 1 1 d . . .
H33A H 0.6000 -0.1331 0.0974 0.123 Uiso 1 1 calc R . .
H33B H 0.4480 -0.1167 0.0664 0.123 Uiso 1 1 calc R . .
H33C H 0.4902 -0.1437 0.1743 0.123 Uiso 1 1 calc R . .
C34 C 0.5580(10) 0.1395(6) 0.2925(7) 0.040(3) Uani 1 1 d . . .
H34A H 0.5839 0.1974 0.3158 0.048 Uiso 1 1 calc R . .
H34B H 0.4867 0.1469 0.2419 0.048 Uiso 1 1 calc R . .
C35 C 0.5001(11) 0.0885(6) 0.3782(7) 0.042(3) Uani 1 1 d . . .
H35A H 0.4637 0.0332 0.3539 0.051 Uiso 1 1 calc R . .
H35B H 0.5725 0.0756 0.4265 0.051 Uiso 1 1 calc R . .
C36 C 0.3915(13) 0.1380(7) 0.4266(8) 0.067(4) Uani 1 1 d . . .
H36A H 0.4277 0.1919 0.4530 0.100 Uiso 1 1 calc R . .
H36B H 0.3582 0.1032 0.4783 0.100 Uiso 1 1 calc R . .
H36C H 0.3192 0.1507 0.3793 0.100 Uiso 1 1 calc R . .
C41 C 1.1422(14) 0.1308(7) 0.1361(9) 0.072(4) Uani 1 1 d . . .
H41A H 1.1882 0.1273 0.0765 0.108 Uiso 1 1 calc R . .
H41B H 1.0697 0.0893 0.1342 0.108 Uiso 1 1 calc R . .
H41C H 1.2042 0.1178 0.1905 0.108 Uiso 1 1 calc R . .
C42 C 1.1938(15) 0.2837(8) 0.1285(9) 0.077(4) Uani 1 1 d . . .
H42A H 1.2640 0.2798 0.1794 0.115 Uiso 1 1 calc R . .
H42B H 1.1568 0.3418 0.1270 0.115 Uiso 1 1 calc R . .
H42C H 1.2303 0.2708 0.0667 0.115 Uiso 1 1 calc R . .
C51 C 0.7877(11) 0.4277(6) 0.1688(7) 0.046(3) Uani 1 1 d . . .
H51A H 0.7364 0.4439 0.2232 0.069 Uiso 1 1 calc R . .
H51B H 0.7279 0.4079 0.1159 0.069 Uiso 1 1 calc R . .
H51C H 0.8376 0.4775 0.1480 0.069 Uiso 1 1 calc R . .
C52 C 0.9811(11) 0.3889(6) 0.2744(7) 0.048(3) Uani 1 1 d . . .
H52A H 1.0310 0.4368 0.2491 0.072 Uiso 1 1 calc R . .
H52B H 1.0418 0.3421 0.2930 0.072 Uiso 1 1 calc R . .
H52C H 0.9355 0.4081 0.3304 0.072 Uiso 1 1 calc R . .

loop_
_atom_site_aniso_label
_atom_site_aniso_U_11
_atom_site_aniso_U_22
_atom_site_aniso_U_33
_atom_site_aniso_U_23
_atom_site_aniso_U_13
_atom_site_aniso_U_12
Ti1 0.0525(14) 0.0265(10) 0.0249(9) 0.0039(7) -0.0047(8) -0.0047(9)
N1 0.048(6) 0.033(5) 0.027(4) -0.005(3) 0.008(4) -0.008(4)
N2 0.036(5) 0.026(4) 0.028(4) 0.005(3) 0.002(4) 0.002(4)
N4 0.038(6) 0.040(5) 0.037(4) 0.006(4) 0.005(4) -0.008(4)
N5 0.059(6) 0.026(4) 0.028(4) 0.008(3) 0.001(4) -0.005(4)
C11 0.070(9) 0.041(7) 0.033(6) 0.001(5) 0.004(5) -0.029(6)
C12 0.058(8) 0.039(6) 0.032(5) 0.016(5) -0.019(5) -0.023(6)
C13 0.048(7) 0.030(5) 0.034(5) 0.010(4) -0.012(5) 0.001(5)
C14 0.030(6) 0.036(6) 0.024(5) -0.001(4) -0.015(5) -0.011(5)
C21 0.031(6) 0.045(6) 0.027(5) -0.008(4) -0.011(4) -0.008(5)
C22 0.090(9) 0.030(5) 0.015(4) 0.000(4) -0.020(5) 0.009(6)
C23 0.065(8) 0.020(5) 0.025(5) -0.002(4) -0.002(5) 0.006(5)
C24 0.042(7) 0.018(5) 0.021(4) 0.005(4) 0.000(4) 0.008(5)
C30 0.054(7) 0.013(4) 0.024(5) -0.001(3) -0.001(5) -0.006(4)
C31 0.056(7) 0.023(5) 0.029(5) -0.003(4) -0.002(5) -0.011(5)
C32 0.084(9) 0.035(6) 0.031(5) -0.006(4) -0.009(6) -0.009(6)
C33 0.127(13) 0.042(7) 0.072(8) -0.010(6) -0.039(8) -0.023(8)
C34 0.041(7) 0.040(6) 0.037(5) 0.001(4) -0.010(5) -0.001(5)
C35 0.045(7) 0.046(6) 0.035(5) -0.006(5) 0.003(5) -0.010(5)
C36 0.082(10) 0.066(8) 0.055(7) -0.009(6) 0.028(7) -0.006(7)
C41 0.085(11) 0.043(7) 0.091(9) 0.002(6) 0.027(8) 0.004(7)
C42 0.101(12) 0.070(8) 0.059(8) 0.022(6) 0.002(8) -0.017(8)
C51 0.050(8) 0.034(6) 0.055(6) 0.001(5) 0.008(6) -0.005(5)
C52 0.053(8) 0.043(6) 0.047(6) -0.006(5) -0.002(6) -0.019(6)

loop_
_atom_type_symbol
_atom_type_description
_atom_type_scat_dispersion_real
_atom_type_scat_dispersion_imag
_atom_type_scat_source
C C 0.0033 0.0016 'International Tables Vol C Tables 4.2.6.8 and 6.1.1.4'
H H 0.0000 0.0000 'International Tables Vol C Tables 4.2.6.8 and 6.1.1.4'
N N 0.0061 0.0033 'International Tables Vol C Tables 4.2.6.8 and 6.1.1.4'
Ti Ti 0.2776 0.4457 'International Tables Vol C Tables 4.2.6.8 and 6.1.1.4'

loop_
_geom_angle_atom_site_label_1
_geom_angle_atom_site_label_2
_geom_angle_atom_site_label_3
_geom_angle
_geom_angle_site_symmetry_1
_geom_angle_site_symmetry_3
_geom_angle_publ_flag
N5 Ti1 N4 106.8(4) . . ?
N5 Ti1 N2 107.6(3) . . ?
N4 Ti1 N2 101.8(3) . . ?
N5 Ti1 N1 143.8(3) . . ?
N4 Ti1 N1 101.7(3) . . ?
N2 Ti1 N1 87.6(3) . . ?
N5 Ti1 C14 118.9(4) . . ?
N4 Ti1 C14 133.4(3) . . ?
N2 Ti1 C14 73.4(3) . . ?
N1 Ti1 C14 33.3(3) . . ?
N5 Ti1 C11 118.4(4) . . ?
N4 Ti1 C11 96.6(4) . . ?
N2 Ti1 C11 122.3(3) . . ?
N1 Ti1 C11 34.9(3) . . ?
C14 Ti1 C11 55.0(3) . . ?
N5 Ti1 C12 88.8(3) . . ?
N4 Ti1 C12 118.8(4) . . ?
N2 Ti1 C12 129.6(3) . . ?
N1 Ti1 C12 57.5(3) . . ?
C14 Ti1 C12 57.3(3) . . ?
C11 Ti1 C12 31.8(3) . . ?
N5 Ti1 C13 88.4(3) . . ?
N4 Ti1 C13 150.5(3) . . ?
N2 Ti1 C13 97.2(3) . . ?
N1 Ti1 C13 56.6(3) . . ?
C14 Ti1 C13 34.4(3) . . ?
C11 Ti1 C13 54.0(4) . . ?
C12 Ti1 C13 34.5(3) . . ?
C14 N1 C11 104.7(8) . . ?
C14 N1 Ti1 74.5(5) . . ?
C11 N1 Ti1 73.8(5) . . ?
C24 N2 C21 107.3(7) . . ?
C24 N2 Ti1 124.1(5) . . ?
C21 N2 Ti1 125.2(6) . . ?
C42 N4 C41 108.5(9) . . ?
C42 N4 Ti1 131.1(8) . . ?
C41 N4 Ti1 120.2(7) . . ?
C51 N5 C52 110.2(7) . . ?
C51 N5 Ti1 138.3(7) . . ?
C52 N5 Ti1 111.3(6) . . ?
C12 C11 N1 115.0(10) . . ?
C12 C11 Ti1 78.2(6) . . ?
N1 C11 Ti1 71.2(5) . . ?
C11 C12 C13 104.6(8) . . ?
C11 C12 Ti1 70.0(6) . . ?
C13 C12 Ti1 74.9(5) . . ?
C14 C13 C12 104.4(9) . . ?
C14 C13 Ti1 66.7(5) . . ?
C12 C13 Ti1 70.6(6) . . ?
N1 C14 C13 111.0(8) . . ?
N1 C14 C30 120.3(8) . . ?
C13 C14 C30 128.7(9) . . ?
N1 C14 Ti1 72.2(5) . . ?
C13 C14 Ti1 79.0(6) . . ?
C30 C14 Ti1 115.5(5) . . ?
C22 C21 N2 107.3(8) . . ?
C21 C22 C23 108.2(8) . . ?
C24 C23 C22 107.2(8) . . ?
N2 C24 C23 109.9(8) . . ?
N2 C24 C30 117.6(7) . . ?
C23 C24 C30 132.5(9) . . ?
C24 C30 C14 106.1(7) . . ?
C24 C30 C34 108.9(7) . . ?
C14 C30 C34 110.6(7) . . ?
C24 C30 C31 111.1(7) . . ?
C14 C30 C31 109.0(6) . . ?
C34 C30 C31 111.1(8) . . ?
C32 C31 C30 115.7(8) . . ?
C31 C32 C33 111.9(9) . . ?
C35 C34 C30 116.4(8) . . ?
C36 C35 C34 112.9(8) . . ?

loop_
_geom_bond_atom_site_label_1
_geom_bond_atom_site_label_2
_geom_bond_distance
_geom_bond_site_symmetry_2
_geom_bond_publ_flag
Ti1 N5 1.889(7) . ?
Ti1 N4 1.896(9) . ?
Ti1 N2 2.046(7) . ?
Ti1 N1 2.275(7) . ?
Ti1 C14 2.303(9) . ?
Ti1 C11 2.308(9) . ?
Ti1 C12 2.405(9) . ?
Ti1 C13 2.461(10) . ?
N1 C14 1.313(11) . ?
N1 C11 1.376(11) . ?
N2 C24 1.366(11) . ?
N2 C21 1.440(11) . ?
N4 C42 1.464(14) . ?
N4 C41 1.484(12) . ?
N5 C51 1.460(12) . ?
N5 C52 1.482(12) . ?
C11 C12 1.296(14) . ?
C12 C13 1.444(14) . ?
C13 C14 1.416(12) . ?
C14 C30 1.529(12) . ?
C21 C22 1.367(13) . ?
C22 C23 1.427(14) . ?
C23 C24 1.374(11) . ?
C24 C30 1.498(13) . ?
C30 C34 1.551(13) . ?
C30 C31 1.559(11) . ?
C31 C32 1.501(13) . ?
C32 C33 1.530(13) . ?
C34 C35 1.547(12) . ?
C35 C36 1.503(14) . ?
